data_4106327
loop_
_publ_author_name
'Wesley Sattler'
'Gerard Parkin'

_publ_section_title
;
 Synthesis, Structure, and Reactivity of a Mononuclear Organozinc Hydride
 Complex: Facile Insertion of CO2 into a Zn-H Bond and CO2-Promoted
 Displacement of Siloxide Ligands
;
_journal_name_full 'Journal of the American Chemical Society'
_journal_page_first 9708
_journal_page_last 9711
_journal_paper_doi 10.1021/ja2035706
_journal_volume 133
_journal_year 2011
_chemical_formula_sum 'C20 H15 N4 O S3 Zn'
_chemical_formula_weight 488.91
_chemical_name_systematic
; 
 ? 
;
_space_group_IT_number 15
_symmetry_cell_setting monoclinic
_symmetry_space_group_name_Hall '-C 2yc'
_symmetry_space_group_name_H-M 'C 1 2/c 1'
_atom_sites_solution_hydrogens geom
_atom_sites_solution_primary direct
_atom_sites_solution_secondary difmap
_audit_creation_method SHELXL-97
_cell_angle_alpha 90.00
_cell_angle_beta 101.273(2)
_cell_angle_gamma 90.00
_cell_formula_units_Z 8
_cell_length_a 32.946(3)
_cell_length_b 9.1119(9)
_cell_length_c 13.9160(14)
_cell_measurement_reflns_used 9913
_cell_measurement_temperature 125(2)
_cell_measurement_theta_max 30.61
_cell_measurement_theta_min 2.32
_cell_volume 4097.0(7)
_computing_cell_refinement 'Bruker SAINT'
_computing_data_collection 'Bruker APEX2'
_computing_data_reduction 'Bruker SAINT'
_computing_molecular_graphics 'Bruker SHELXTL'
_computing_publication_material 'Bruker SHELXTL'
_computing_structure_refinement 'SHELXL-97 (Sheldrick, 2008)'
_computing_structure_solution 'SHELXS-97 (Sheldrick, 2008)'
_diffrn_ambient_temperature 125(2)
_diffrn_measured_fraction_theta_full 0.997
_diffrn_measured_fraction_theta_max 0.997
_diffrn_measurement_device_type 'Bruker APEX-II CCD'
_diffrn_measurement_method '\f and \w scans'
_diffrn_radiation_monochromator graphite
_diffrn_radiation_source 'fine-focus sealed tube'
_diffrn_radiation_type MoK\a
_diffrn_radiation_wavelength 0.71073
_diffrn_reflns_av_R_equivalents 0.0611
_diffrn_reflns_av_sigmaI/netI 0.0500
_diffrn_reflns_limit_h_max 46
_diffrn_reflns_limit_h_min -47
_diffrn_reflns_limit_k_max 13
_diffrn_reflns_limit_k_min -12
_diffrn_reflns_limit_l_max 19
_diffrn_reflns_limit_l_min -19
_diffrn_reflns_number 31939
_diffrn_reflns_theta_full 30.63
_diffrn_reflns_theta_max 30.63
_diffrn_reflns_theta_min 1.26
_exptl_absorpt_coefficient_mu 1.524
_exptl_absorpt_correction_T_max 0.9557
_exptl_absorpt_correction_T_min 0.8502
_exptl_absorpt_correction_type empirical
_exptl_absorpt_process_details sadabs
_exptl_crystal_colour COLORLESS
_exptl_crystal_density_diffrn 1.585
_exptl_crystal_description BLOCK
_exptl_crystal_F_000 1992
_exptl_crystal_size_max 0.11
_exptl_crystal_size_mid 0.08
_exptl_crystal_size_min 0.03
_refine_diff_density_max 2.063
_refine_diff_density_min -1.235
_refine_diff_density_rms 0.121
_refine_ls_extinction_method none
_refine_ls_goodness_of_fit_ref 1.188
_refine_ls_hydrogen_treatment constr
_refine_ls_matrix_type full
_refine_ls_number_parameters 250
_refine_ls_number_reflns 6292
_refine_ls_number_restraints 0
_refine_ls_restrained_S_all 1.188
_refine_ls_R_factor_all 0.0875
_refine_ls_R_factor_gt 0.0504
_refine_ls_shift/su_max 0.000
_refine_ls_shift/su_mean 0.000
_refine_ls_structure_factor_coef Fsqd
_refine_ls_weighting_details 'calc w=1/[\s^2^(Fo^2^)+(0.0539P)^2^+6.4087P] where P=(Fo^2^+2Fc^2^)/3'
_refine_ls_weighting_scheme calc
_refine_ls_wR_factor_gt 0.1204
_refine_ls_wR_factor_ref 0.1356
_reflns_number_gt 4267
_reflns_number_total 6292
_reflns_threshold_expression >2sigma(I)
_cod_data_source_file ja2035706_si_004.cif
_cod_data_source_block ncos10
_cod_original_cell_volume 4096.9(7)
_cod_database_code 4106327

loop_
_symmetry_equiv_pos_as_xyz
'x, y, z'
'-x, y, -z+1/2'
'x+1/2, y+1/2, z'
'-x+1/2, y+1/2, -z+1/2'
'-x, -y, -z'
'x, -y, z-1/2'
'-x+1/2, -y+1/2, -z'
'x+1/2, -y+1/2, z-1/2'

loop_
_atom_site_label
_atom_site_type_symbol
_atom_site_fract_x
_atom_site_fract_y
_atom_site_fract_z
_atom_site_U_iso_or_equiv
_atom_site_adp_type
_atom_site_occupancy
_atom_site_symmetry_multiplicity
_atom_site_calc_flag
_atom_site_refinement_flags
Zn Zn 0.129606(11) 0.55546(4) 0.04849(3) 0.01909(10) Uani 1 1 d .
S1 S 0.20946(3) 0.45366(10) 0.20953(6) 0.02815(19) Uani 1 1 d .
S2 S 0.21846(2) 0.44374(10) 0.00254(6) 0.02567(18) Uani 1 1 d .
S3 S 0.21854(3) 0.72436(10) 0.10047(7) 0.0312(2) Uani 1 1 d .
N N 0.06866(9) 0.5754(3) -0.0043(2) 0.0294(6) Uani 1 1 d .
N1 N 0.12624(8) 0.4353(3) 0.1732(2) 0.0218(5) Uani 1 1 d .
N2 N 0.13730(8) 0.3962(3) -0.05970(19) 0.0199(5) Uani 1 1 d .
N3 N 0.13746(8) 0.7856(3) 0.07288(19) 0.0223(6) Uani 1 1 d .
O O 0.00610(9) 0.6748(4) -0.0939(2) 0.0526(8) Uani 1 1 d .
C1 C 0.03788(10) 0.6241(4) -0.0488(3) 0.0282(7) Uani 1 1 d .
C C 0.19721(10) 0.5444(3) 0.0923(2) 0.0221(6) Uani 1 1 d .
C11 C 0.16122(10) 0.3926(4) 0.2317(2) 0.0234(6) Uani 1 1 d .
C12 C 0.16152(11) 0.2953(4) 0.3101(3) 0.0298(8) Uani 1 1 d .
H12A H 0.1868 0.2677 0.3516 0.036 Uiso 1 1 calc R
C13 C 0.12417(12) 0.2406(4) 0.3255(3) 0.0330(8) Uani 1 1 d .
H13A H 0.1234 0.1722 0.3767 0.040 Uiso 1 1 calc R
C14 C 0.08752(12) 0.2872(4) 0.2649(3) 0.0323(8) Uani 1 1 d .
H14A H 0.0615 0.2522 0.2747 0.039 Uiso 1 1 calc R
C15 C 0.08989(10) 0.3848(4) 0.1906(3) 0.0264(7) Uani 1 1 d .
H15A H 0.0650 0.4179 0.1501 0.032 Uiso 1 1 calc R
C21 C 0.17534(9) 0.3557(3) -0.0689(2) 0.0195(6) Uani 1 1 d .
C22 C 0.18242(10) 0.2443(3) -0.1326(2) 0.0232(6) Uani 1 1 d .
H22A H 0.2098 0.2194 -0.1388 0.028 Uiso 1 1 calc R
C23 C 0.14877(10) 0.1711(4) -0.1861(2) 0.0258(7) Uani 1 1 d .
H23A H 0.1526 0.0934 -0.2290 0.031 Uiso 1 1 calc R
C24 C 0.10920(10) 0.2127(4) -0.1766(2) 0.0281(7) Uani 1 1 d .
H24A H 0.0856 0.1639 -0.2129 0.034 Uiso 1 1 calc R
C25 C 0.10463(10) 0.3247(4) -0.1143(2) 0.0245(7) Uani 1 1 d .
H25A H 0.0775 0.3536 -0.1089 0.029 Uiso 1 1 calc R
C31 C 0.17558(10) 0.8411(4) 0.0881(2) 0.0234(7) Uani 1 1 d .
C32 C 0.18298(12) 0.9931(4) 0.0958(2) 0.0298(8) Uani 1 1 d .
H32A H 0.2104 1.0303 0.1072 0.036 Uiso 1 1 calc R
C33 C 0.14999(14) 1.0862(4) 0.0866(3) 0.0341(9) Uani 1 1 d .
H33A H 0.1543 1.1893 0.0897 0.041 Uiso 1 1 calc R
C34 C 0.11014(14) 1.0301(4) 0.0726(3) 0.0364(9) Uani 1 1 d .
H34A H 0.0869 1.0935 0.0679 0.044 Uiso 1 1 calc R
C35 C 0.10499(11) 0.8794(4) 0.0657(2) 0.0293(7) Uani 1 1 d .
H35A H 0.0778 0.8402 0.0555 0.035 Uiso 1 1 calc R
C41 C -0.00059(13) 1.2861(7) -0.2023(4) 0.0730(10) Uani 1 1 d .
H41A H -0.0015 1.3768 -0.1692 0.088 Uiso 1 1 calc R
C42 C -0.00048(13) 1.1576(7) -0.1516(5) 0.0730(10) Uani 1 1 d .
H42A H -0.0006 1.1585 -0.0834 0.088 Uiso 1 1 calc R
C43 C -0.00018(13) 1.0258(7) -0.2015(4) 0.0730(10) Uani 1 1 d .
H43A H -0.0002 0.9355 -0.1674 0.088 Uiso 1 1 calc R

loop_
_atom_site_aniso_label
_atom_site_aniso_U_11
_atom_site_aniso_U_22
_atom_site_aniso_U_33
_atom_site_aniso_U_23
_atom_site_aniso_U_13
_atom_site_aniso_U_12
Zn 0.01687(17) 0.01651(17) 0.02390(19) -0.00056(14) 0.00402(13) 0.00078(14)
S1 0.0203(4) 0.0354(5) 0.0264(4) 0.0024(4) -0.0014(3) 0.0001(3)
S2 0.0157(3) 0.0297(4) 0.0318(4) -0.0076(4) 0.0048(3) -0.0003(3)
S3 0.0230(4) 0.0236(4) 0.0481(6) -0.0070(4) 0.0092(4) -0.0078(3)
N 0.0222(14) 0.0298(16) 0.0355(16) -0.0012(12) 0.0039(12) 0.0034(12)
N1 0.0226(13) 0.0186(12) 0.0248(13) -0.0028(11) 0.0064(10) -0.0006(10)
N2 0.0198(13) 0.0181(12) 0.0219(13) 0.0008(10) 0.0043(10) 0.0015(10)
N3 0.0285(14) 0.0169(13) 0.0206(13) -0.0013(10) 0.0024(11) 0.0004(10)
O 0.0273(14) 0.0539(19) 0.069(2) 0.0143(16) -0.0104(14) 0.0049(13)
C1 0.0214(16) 0.0269(17) 0.0356(19) -0.0002(14) 0.0039(14) -0.0006(13)
C 0.0193(14) 0.0191(14) 0.0279(16) -0.0036(13) 0.0050(12) -0.0032(12)
C11 0.0276(16) 0.0183(14) 0.0250(16) -0.0061(12) 0.0068(13) -0.0031(13)
C12 0.0332(19) 0.0302(18) 0.0245(17) -0.0055(14) 0.0019(14) 0.0000(15)
C13 0.048(2) 0.0314(19) 0.0206(16) -0.0001(14) 0.0102(15) -0.0089(16)
C14 0.038(2) 0.0343(19) 0.0291(18) -0.0060(15) 0.0167(16) -0.0119(16)
C15 0.0246(16) 0.0267(17) 0.0294(17) -0.0051(14) 0.0092(13) -0.0056(13)
C21 0.0195(14) 0.0181(14) 0.0203(15) 0.0030(11) 0.0024(12) -0.0007(11)
C22 0.0234(15) 0.0230(16) 0.0243(16) 0.0007(13) 0.0075(13) 0.0043(12)
C23 0.0317(18) 0.0248(16) 0.0205(16) -0.0034(13) 0.0042(13) 0.0012(14)
C24 0.0258(16) 0.0317(18) 0.0255(17) -0.0060(14) 0.0024(13) -0.0056(14)
C25 0.0184(15) 0.0289(17) 0.0252(16) -0.0022(13) 0.0014(12) 0.0006(13)
C31 0.0330(17) 0.0211(15) 0.0178(15) -0.0008(12) 0.0093(13) -0.0005(13)
C32 0.047(2) 0.0213(16) 0.0244(17) -0.0017(13) 0.0147(15) -0.0096(15)
C33 0.063(3) 0.0178(16) 0.0240(17) 0.0002(13) 0.0150(17) 0.0012(16)
C34 0.056(3) 0.0248(18) 0.0276(18) 0.0006(14) 0.0053(17) 0.0174(17)
C35 0.0321(18) 0.0281(17) 0.0253(17) -0.0023(14) 0.0000(14) 0.0089(14)
C41 0.0193(11) 0.080(2) 0.114(3) -0.0208(19) -0.0012(16) 0.0022(15)
C42 0.0193(11) 0.080(2) 0.114(3) -0.0208(19) -0.0012(16) 0.0022(15)
C43 0.0193(11) 0.080(2) 0.114(3) -0.0208(19) -0.0012(16) 0.0022(15)

loop_
_atom_type_symbol
_atom_type_description
_atom_type_scat_dispersion_real
_atom_type_scat_dispersion_imag
_atom_type_scat_source
C C 0.0033 0.0016 'International Tables Vol C Tables 4.2.6.8 and 6.1.1.4'
H H 0.0000 0.0000 'International Tables Vol C Tables 4.2.6.8 and 6.1.1.4'
N N 0.0061 0.0033 'International Tables Vol C Tables 4.2.6.8 and 6.1.1.4'
O O 0.0106 0.0060 'International Tables Vol C Tables 4.2.6.8 and 6.1.1.4'
S S 0.1246 0.1234 'International Tables Vol C Tables 4.2.6.8 and 6.1.1.4'
Zn Zn 0.2839 1.4301 'International Tables Vol C Tables 4.2.6.8 and 6.1.1.4'

loop_
_geom_angle_atom_site_label_1
_geom_angle_atom_site_label_2
_geom_angle_atom_site_label_3
_geom_angle
_geom_angle_site_symmetry_1
N Zn N1 98.09(11) .
N Zn N3 92.90(11) .
N1 Zn N3 114.27(10) .
N Zn N2 92.96(11) .
N1 Zn N2 105.28(10) .
N3 Zn N2 138.69(10) .
N Zn C 174.12(12) .
N1 Zn C 87.76(11) .
N3 Zn C 85.18(11) .
N2 Zn C 84.88(11) .
C11 S1 C 104.64(15) .
C21 S2 C 104.13(15) .
C31 S3 C 104.59(15) .
C1 N Zn 158.7(3) .
C11 N1 C15 118.9(3) .
C11 N1 Zn 119.0(2) .
C15 N1 Zn 121.7(2) .
C21 N2 C25 118.0(3) .
C21 N2 Zn 119.8(2) .
C25 N2 Zn 122.0(2) .
C31 N3 C35 118.6(3) .
C31 N3 Zn 118.7(2) .
C35 N3 Zn 122.6(2) .
N C1 O 179.4(5) .
S3 C S2 108.21(17) .
S3 C S1 110.42(17) .
S2 C S1 110.23(17) .
S3 C Zn 110.03(15) .
S2 C Zn 110.04(15) .
S1 C Zn 107.92(15) .
N1 C11 C12 122.2(3) .
N1 C11 S1 120.1(3) .
C12 C11 S1 117.7(3) .
C13 C12 C11 118.5(3) .
C12 C13 C14 119.1(3) .
C15 C14 C13 118.7(3) .
N1 C15 C14 122.5(3) .
N2 C21 C22 122.5(3) .
N2 C21 S2 119.2(2) .
C22 C21 S2 118.2(2) .
C23 C22 C21 118.5(3) .
C22 C23 C24 119.1(3) .
C25 C24 C23 119.1(3) .
N2 C25 C24 122.7(3) .
N3 C31 C32 122.0(3) .
N3 C31 S3 120.3(2) .
C32 C31 S3 117.8(3) .
C33 C32 C31 118.8(3) .
C32 C33 C34 119.9(3) .
C35 C34 C33 118.4(3) .
N3 C35 C34 122.4(4) .
C41 C41 C42 121.0(4) 2_554
C41 C42 C43 118.9(7) .
C43 C43 C42 120.1(4) 2_554

loop_
_geom_bond_atom_site_label_1
_geom_bond_atom_site_label_2
_geom_bond_distance
_geom_bond_site_symmetry_2
Zn N 2.007(3) .
Zn N1 2.073(3) .
Zn N3 2.132(3) .
Zn N2 2.142(3) .
Zn C 2.194(3) .
S1 C11 1.767(3) .
S1 C 1.804(3) .
S2 C21 1.760(3) .
S2 C 1.798(3) .
S3 C31 1.751(3) .
S3 C 1.779(3) .
N C1 1.167(4) .
N1 C11 1.332(4) .
N1 C15 1.348(4) .
N2 C21 1.337(4) .
N2 C25 1.357(4) .
N3 C31 1.332(4) .
N3 C35 1.357(4) .
O C1 1.204(4) .
C11 C12 1.404(5) .
C12 C13 1.383(5) .
C13 C14 1.397(5) .
C14 C15 1.378(5) .
C21 C22 1.396(4) .
C22 C23 1.381(5) .
C23 C24 1.389(5) .
C24 C25 1.366(5) .
C31 C32 1.407(5) .
C32 C33 1.365(5) .
C33 C34 1.387(6) .
C34 C35 1.385(5) .
C41 C41 1.335(12) 2_554
C41 C42 1.366(8) .
C42 C43 1.388(8) .
C43 C43 1.352(12) 2_554
